data_7220661
loop_
_publ_author_name
'Mocanu, Teodora'
'Ra\,t, Ciprian I.'
'Maxim, Catalin'
'Shova, Sergiu'
'Tudor, Violeta'
'Silvestru, Cristian'
'Andruh, Marius'

_publ_section_title
;
 Bis(4-pyridyl)mercury -- a new linear tecton in crystal engineering:
 coordination polymers and co-crystallization processes
;
_journal_issue 29
_journal_name_full CrystEngComm
_journal_page_first 5474
_journal_paper_doi 10.1039/C5CE00388A
_journal_volume 17
_journal_year 2015
_chemical_formula_sum 'C26 H32 B2 Cu2 F8 Hg2 N6 O2'
_chemical_formula_weight 1162.45
_chemical_name_systematic
;
 ?
;
_space_group_crystal_system monoclinic
_space_group_IT_number 14
_space_group_name_Hall '-P 2ybc'
_space_group_name_H-M_alt 'P 1 21/c 1'
_symmetry_space_group_name_Hall '-P 2ybc'
_symmetry_space_group_name_H-M 'P 1 21/c 1'
_atom_sites_solution_hydrogens geom
_audit_creation_method SHELXL-2013
_audit_update_record
;
2015-05-15 deposited with the CCDC.
2015-06-03 downloaded from the CCDC.
;
_cell_angle_alpha 90
_cell_angle_beta 92.740(8)
_cell_angle_gamma 90
_cell_formula_units_Z 4
_cell_length_a 10.5149(11)
_cell_length_b 12.0894(12)
_cell_length_c 29.347(3)
_cell_measurement_temperature 293(2)
_cell_volume 3726.3(7)
_computing_cell_refinement X-AREa
_computing_data_collection X-AREa
_computing_data_reduction X-AREa
_computing_structure_refinement 'SHELXL-2013 (Sheldrick, 2013)'
_computing_structure_solution Sir-92
_diffrn_ambient_temperature 293(2)
_diffrn_measured_fraction_theta_full 0.999
_diffrn_measured_fraction_theta_max 0.967
_diffrn_measurement_device_type stoe-ipds
_diffrn_measurement_method 'omega scans'
_diffrn_radiation_type MoK\a
_diffrn_radiation_wavelength 0.71073
_diffrn_reflns_av_R_equivalents 0.1544
_diffrn_reflns_av_unetI/netI 0.1947
_diffrn_reflns_laue_measured_fraction_full 0.999
_diffrn_reflns_laue_measured_fraction_max 0.967
_diffrn_reflns_limit_h_max 16
_diffrn_reflns_limit_h_min -16
_diffrn_reflns_limit_k_max 18
_diffrn_reflns_limit_k_min -18
_diffrn_reflns_limit_l_max 45
_diffrn_reflns_limit_l_min -45
_diffrn_reflns_number 73828
_diffrn_reflns_point_group_measured_fraction_full 0.999
_diffrn_reflns_point_group_measured_fraction_max 0.967
_diffrn_reflns_theta_full 25.242
_diffrn_reflns_theta_max 33.939
_diffrn_reflns_theta_min 2.184
_exptl_absorpt_coefficient_mu 9.413
_exptl_absorpt_correction_T_max 0.954
_exptl_absorpt_correction_T_min 0.867
_exptl_absorpt_correction_type multi-scan
_exptl_absorpt_process_details
;
[c.f. r.h. blessing, acta cryst. (1995), a51, 33-38]
;
_exptl_crystal_colour green
_exptl_crystal_density_diffrn 2.072
_exptl_crystal_density_meas ?
_exptl_crystal_description prism
_exptl_crystal_F_000 2184
_exptl_crystal_size_max 0.15
_exptl_crystal_size_mid 0.08
_exptl_crystal_size_min 0.08
_platon_squeeze_details ' ?'
_refine_diff_density_max 0.917
_refine_diff_density_min -1.171
_refine_diff_density_rms 0.160
_refine_ls_extinction_coef 0.00089(6)
_refine_ls_extinction_expression Fc^*^=kFc[1+0.001xFc^2^\l^3^/sin(2\q)]^-1/4^
_refine_ls_extinction_method SHELXL
_refine_ls_goodness_of_fit_ref 0.629
_refine_ls_hydrogen_treatment constr
_refine_ls_matrix_type full
_refine_ls_number_parameters 335
_refine_ls_number_reflns 14636
_refine_ls_number_restraints 0
_refine_ls_restrained_S_all 0.629
_refine_ls_R_factor_all 0.2430
_refine_ls_R_factor_gt 0.0564
_refine_ls_shift/su_max 0.001
_refine_ls_shift/su_mean 0.000
_refine_ls_structure_factor_coef Fsqd
_refine_ls_weighting_details 'w=1/[\s^2^(Fo^2^)+(0.0530P)^2^] where P=(Fo^2^+2Fc^2^)/3'
_refine_ls_weighting_scheme calc
_refine_ls_wR_factor_gt 0.1156
_refine_ls_wR_factor_ref 0.1723
_reflns_Friedel_coverage 0.000
_reflns_number_gt 2357
_reflns_number_total 14636
_reflns_threshold_expression 'I > 2\s(I)'
_cod_data_source_file c5ce00388a2.cif
_cod_data_source_block shelxl
_cod_depositor_comments
;
The following automatic conversions were performed:

'_exptl_crystal_density_meas' value 'not measured' was changed to '?'
- the value is perceived as not measured.

Automatic conversion script
Id: cif_fix_values 3271 2015-04-21 07:52:19Z andrius 

 Adding full bibliography for 7220659--7220664.cif.
;
_cod_original_cell_volume 3726.4(7)
_cod_database_code 7220661
_shelx_space_group_comment
;
The symmetry employed for this shelxl refinement is uniquely defined
by the following loop, which should always be used as a source of
symmetry information in preference to the above space-group names.
They are only intended as comments.
;
_shelxl_version_number 2013-4

loop_
_space_group_symop_operation_xyz
'x, y, z'
'-x, y+1/2, -z+1/2'
'-x, -y, -z'
'x, -y-1/2, z-1/2'

loop_
_atom_site_label
_atom_site_type_symbol
_atom_site_fract_x
_atom_site_fract_y
_atom_site_fract_z
_atom_site_U_iso_or_equiv
_atom_site_adp_type
_atom_site_occupancy
_atom_site_site_symmetry_order
_atom_site_calc_flag
_atom_site_refinement_flags_posn
_atom_site_refinement_flags_adp
C0AA C 0.809(2) 0.8858(13) 0.6502(8) 0.125(6) Uani 1 1 d . .
H0AA H 0.8045 0.8896 0.6831 0.150 Uiso 1 1 calc R U
H0AB H 0.8889 0.9198 0.6424 0.150 Uiso 1 1 calc R U
C1A C 0.4495 0.5100 0.6022 0.114(6) Uani 1 1 d . .
H1AA H 0.5080 0.4561 0.6158 0.137 Uiso 1 1 calc R U
H1AB H 0.4607 0.5102 0.5696 0.137 Uiso 1 1 calc R U
C4AA C 0.7461(15) 0.4703(11) 0.6740(5) 0.091(5) Uani 1 1 d . .
H4AA H 0.6993 0.4872 0.6992 0.109 Uiso 1 1 calc R U
C1AA C 0.1475(17) 0.9970(14) 0.6673(6) 0.102(5) Uani 1 1 d . .
H1AC H 0.1086 1.0042 0.6949 0.122 Uiso 1 1 calc R U
C2AA C 0.2667(17) 0.9626(13) 0.5888(6) 0.106(5) Uani 1 1 d . .
H2AA H 0.3111 0.9547 0.5623 0.127 Uiso 1 1 calc R U
C4A C 0.8207(18) 0.3711(13) 0.6742(5) 0.107(5) Uani 1 1 d . .
H4A H 0.8223 0.3254 0.6997 0.128 Uiso 1 1 calc R U
C3AA C 0.3264(16) 0.7855(14) 0.4572(5) 0.106(5) Uani 1 1 d . .
H3AA H 0.2581 0.7994 0.4367 0.127 Uiso 1 1 calc R U
C6 C 0.5158(14) 0.7546(14) 0.5196(4) 0.097(5) Uani 1 1 d . .
H6 H 0.5822 0.7467 0.5415 0.117 Uiso 1 1 calc R U
C7 C 0.3067(14) 0.7744(13) 0.5024(4) 0.096(5) Uani 1 1 d . .
H7 H 0.2234 0.7784 0.5116 0.116 Uiso 1 1 calc R U
C5AA C 0.5463(15) 0.7613(13) 0.4755(4) 0.097(5) Uani 1 1 d . .
H5AA H 0.6307 0.7563 0.4675 0.116 Uiso 1 1 calc R U
C9 C 0.4555(14) 0.8310(12) 0.2722(5) 0.090(4) Uani 1 1 d . .
H9 H 0.3709 0.8436 0.2784 0.108 Uiso 1 1 calc R U
C10 C 0.4910(14) 0.8461(13) 0.2298(4) 0.090(4) Uani 1 1 d . .
H10 H 0.4326 0.8766 0.2086 0.109 Uiso 1 1 calc R U
C11 C 0.6573(18) 0.7648(13) 0.2937(4) 0.103(5) Uani 1 1 d . .
H11 H 0.7149 0.7328 0.3148 0.124 Uiso 1 1 calc R U
C12 C 0.6909(15) 0.7807(15) 0.2473(5) 0.108(5) Uani 1 1 d . .
H12 H 0.7729 0.7636 0.2390 0.129 Uiso 1 1 calc R U
C13 C 0.1879(18) 1.0564(12) 0.5927(6) 0.106(5) Uani 1 1 d . .
H13 H 0.1746 1.1047 0.5683 0.128 Uiso 1 1 calc R U
C14 C 0.1302(15) 1.0753(16) 0.6339(7) 0.109(5) Uani 1 1 d . .
C15 C 0.2257(15) 0.9050(12) 0.6590(5) 0.090(5) Uani 1 1 d . .
H15 H 0.2392 0.8541 0.6825 0.108 Uiso 1 1 calc R U
C17 C 0.3140(16) 0.4744(14) 0.6107(7) 0.105(5) Uani 1 1 d . .
H17A H 0.3017 0.3990 0.6002 0.126 Uiso 1 1 calc R U
H17B H 0.3022 0.4754 0.6433 0.126 Uiso 1 1 calc R U
C18 C 0.2190(17) 0.5443(15) 0.5883(7) 0.115(6) Uani 1 1 d . .
H18A H 0.1364 0.5089 0.5894 0.138 Uiso 1 1 calc R U
H18B H 0.2382 0.5525 0.5565 0.138 Uiso 1 1 calc R U
C20 C 0.8824(14) 0.4113(13) 0.6010(6) 0.099(5) Uani 1 1 d . .
H20 H 0.9288 0.3978 0.5754 0.119 Uiso 1 1 calc R U
C21 C 0.8014(15) 0.5077(13) 0.6021(5) 0.086(4) Uani 1 1 d . .
H21 H 0.7900 0.5505 0.5759 0.104 Uiso 1 1 calc R U
C22 C 0.707(2) 0.9485(15) 0.6298(8) 0.125(7) Uani 1 1 d . .
H22A H 0.7137 0.9461 0.5970 0.150 Uiso 1 1 calc R U
H22B H 0.7179 1.0249 0.6392 0.150 Uiso 1 1 calc R U
C23 C 0.5798(18) 0.9139(13) 0.6403(6) 0.111(6) Uani 1 1 d . .
H23A H 0.5717 0.9210 0.6729 0.133 Uiso 1 1 calc R U
H23B H 0.5199 0.9651 0.6256 0.133 Uiso 1 1 calc R U
C24 C 0.4480(15) 0.7759(11) 0.4418(4) 0.084(4) Uani 1 1 d . .
C25 C 0.5365(17) 0.7981(12) 0.3067(4) 0.089(4) Uani 1 1 d . .
C26 C 0.8918(16) 0.3411(12) 0.6364(5) 0.093(5) Uani 1 1 d . .
N1 N 0.3982(12) 0.7583(10) 0.5342(3) 0.088(3) Uani 1 1 d . .
N2 N 0.8119 0.7653 0.6362 0.091(3) Uani 1 1 d . .
H2A H 0.8765 0.7280 0.6553 0.110 Uiso 1 1 calc R U
H2B H 0.8383 0.7614 0.6050 0.110 Uiso 1 1 calc R U
N3 N 0.2128(11) 0.6601(9) 0.6106(4) 0.084(3) Uani 1 1 d . .
H3A H 0.1881 0.6513 0.6418 0.101 Uiso 1 1 calc R U
H3B H 0.1468 0.7027 0.5944 0.101 Uiso 1 1 calc R U
N4 N 0.6070(12) 0.8195(9) 0.2160(3) 0.081(3) Uani 1 1 d . .
N5 N 0.2812(11) 0.8857(9) 0.6204(4) 0.080(3) Uani 1 1 d . .
N6 N 0.7426(11) 0.5372(10) 0.6393(4) 0.082(3) Uani 1 1 d . .
O1 O 0.5438(8) 0.8087(7) 0.6278(2) 0.070(2) Uani 1 1 d . .
O2 O 0.4814(7) 0.6173(7) 0.6202(2) 0.070(2) Uani 1 1 d . .
Cu1 Cu 0.6476 0.6811 0.6400 0.0705(4) Uani 1 1 d . .
Cu2 Cu 0.37677(15) 0.74654(12) 0.61093(5) 0.0714(4) Uani 1 1 d . .
Hg1 Hg 0.49018(7) 0.78369(5) 0.37360(2) 0.0897(2) Uani 1 1 d . .
Hg2 Hg 0.00470(6) 1.20697(5) 0.63593(2) 0.1012(3) Uani 1 1 d . .

loop_
_atom_site_aniso_label
_atom_site_aniso_U_11
_atom_site_aniso_U_22
_atom_site_aniso_U_33
_atom_site_aniso_U_23
_atom_site_aniso_U_13
_atom_site_aniso_U_12
C0AA 0.121(16) 0.080(12) 0.171(18) -0.005(11) -0.026(14) -0.011(11)
C1A 0.094(13) 0.091(11) 0.156(16) -0.044(11) -0.013(11) 0.012(9)
C4AA 0.107(12) 0.062(8) 0.106(11) 0.014(8) 0.042(9) 0.029(8)
C1AA 0.105(13) 0.105(12) 0.097(12) -0.001(9) 0.020(10) 0.008(10)
C2AA 0.126(15) 0.089(11) 0.106(13) 0.009(9) 0.043(11) 0.027(10)
C4A 0.152(16) 0.105(12) 0.062(8) 0.013(8) -0.014(9) 0.016(11)
C3AA 0.099(12) 0.152(14) 0.065(8) -0.006(9) 0.003(8) 0.029(11)
C6 0.068(9) 0.161(15) 0.063(7) -0.012(8) 0.000(7) 0.019(9)
C7 0.090(11) 0.137(13) 0.062(7) 0.024(8) 0.008(8) -0.024(9)
C5AA 0.085(10) 0.141(13) 0.066(7) -0.005(8) 0.023(7) 0.000(9)
C9 0.075(9) 0.129(12) 0.067(8) -0.006(8) 0.010(8) 0.013(8)
C10 0.077(10) 0.133(12) 0.062(8) 0.016(8) 0.002(7) 0.040(9)
C11 0.134(15) 0.121(13) 0.053(7) -0.003(7) -0.008(8) -0.008(11)
C12 0.086(11) 0.152(15) 0.085(10) -0.013(10) 0.000(9) -0.027(10)
C13 0.132(15) 0.067(9) 0.119(13) 0.023(9) 0.001(12) 0.032(9)
C14 0.062(10) 0.158(16) 0.110(13) -0.004(12) 0.041(10) 0.011(10)
C15 0.097(12) 0.095(11) 0.081(9) -0.005(8) 0.033(9) 0.026(9)
C17 0.076(11) 0.099(12) 0.137(15) 0.021(10) -0.025(10) -0.021(9)
C18 0.085(12) 0.128(15) 0.128(15) -0.002(12) -0.027(11) -0.011(10)
C20 0.060(9) 0.103(12) 0.133(14) -0.038(11) 0.001(9) 0.003(8)
C21 0.088(11) 0.096(11) 0.075(9) 0.011(8) 0.000(9) 0.007(8)
C22 0.114(16) 0.085(12) 0.172(19) 0.011(12) -0.038(15) -0.030(11)
C23 0.116(15) 0.079(11) 0.138(15) -0.010(10) 0.022(12) 0.006(10)
C24 0.102(11) 0.086(9) 0.061(7) -0.009(7) -0.014(8) 0.012(8)
C25 0.113(12) 0.083(9) 0.070(8) -0.016(7) 0.001(9) 0.009(9)
C26 0.131(14) 0.077(9) 0.071(8) 0.026(7) -0.009(9) 0.015(9)
N1 0.081(8) 0.124(10) 0.057(6) -0.002(6) -0.005(6) 0.011(7)
N2 0.088(8) 0.076(8) 0.109(8) 0.023(6) -0.006(7) -0.001(6)
N3 0.080(8) 0.076(7) 0.095(8) 0.004(6) -0.004(6) 0.011(6)
N4 0.086(8) 0.100(8) 0.053(5) 0.007(5) -0.024(6) -0.015(6)
N5 0.078(8) 0.073(7) 0.087(8) 0.024(6) -0.004(7) 0.006(6)
N6 0.076(8) 0.090(8) 0.082(8) 0.021(6) 0.024(7) 0.013(6)
O1 0.075(5) 0.071(5) 0.062(4) -0.010(4) 0.001(4) 0.002(4)
O2 0.066(5) 0.080(5) 0.061(5) 0.003(4) -0.016(4) -0.001(4)
Cu1 0.0747(10) 0.0716(10) 0.0651(9) -0.0019(7) 0.0040(8) 0.0136(8)
Cu2 0.0736(10) 0.0789(10) 0.0621(8) 0.0025(7) 0.0074(7) 0.0189(8)
Hg1 0.1232(5) 0.0916(5) 0.0550(2) 0.0033(3) 0.0099(3) 0.0099(4)
Hg2 0.0815(4) 0.0826(4) 0.1386(6) -0.0166(4) -0.0047(4) 0.0251(3)

loop_
_atom_type_symbol
_atom_type_description
_atom_type_scat_dispersion_real
_atom_type_scat_dispersion_imag
_atom_type_scat_source
C C 0.0033 0.0016 'International Tables Vol C Tables 4.2.6.8 and 6.1.1.4'
H H 0.0000 0.0000 'International Tables Vol C Tables 4.2.6.8 and 6.1.1.4'
N N 0.0061 0.0033 'International Tables Vol C Tables 4.2.6.8 and 6.1.1.4'
O O 0.0106 0.0060 'International Tables Vol C Tables 4.2.6.8 and 6.1.1.4'
F F 0.0171 0.0103 'International Tables Vol C Tables 4.2.6.8 and 6.1.1.4'
Cu Cu 0.3201 1.2651 'International Tables Vol C Tables 4.2.6.8 and 6.1.1.4'
Hg Hg -2.3894 9.2266 'International Tables Vol C Tables 4.2.6.8 and 6.1.1.4'
B B 0.0013 0.0007 'International Tables Vol C Tables 4.2.6.8 and 6.1.1.4'

loop_
_geom_angle_atom_site_label_1
_geom_angle_atom_site_label_2
_geom_angle_atom_site_label_3
_geom_angle
_geom_angle_site_symmetry_1
_geom_angle_site_symmetry_3
C22 C0AA N2 115.0(15) . .
O2 C1A C17 113.6(8) . .
N6 C4AA C4A 121.3(13) . .
C14 C1AA C15 118.8(16) . .
N5 C2AA C13 123.9(15) . .
C26 C4A C4AA 121.4(13) . .
C7 C3AA C24 120.0(14) . .
N1 C6 C5AA 125.0(13) . .
N1 C7 C3AA 124.3(14) . .
C6 C5AA C24 118.8(14) . .
C10 C9 C25 123.1(14) . .
C9 C10 N4 123.4(13) . .
C25 C11 C12 119.1(15) . .
N4 C12 C11 121.1(15) . .
C14 C13 C2AA 118.8(14) . .
C1AA C14 C13 117.2(16) . .
C1AA C14 Hg2 125.2(12) . .
C13 C14 Hg2 117.0(13) . .
N5 C15 C1AA 124.9(15) . .
C18 C17 C1A 113.2(13) . .
C17 C18 N3 112.3(14) . .
C26 C20 C21 121.0(15) . .
N6 C21 C20 122.2(14) . .
C0AA C22 C23 116.4(17) . .
O1 C23 C22 117.3(14) . .
C3AA C24 C5AA 116.0(12) . .
C3AA C24 Hg1 123.9(10) . .
C5AA C24 Hg1 120.1(11) . .
C9 C25 C11 115.3(13) . .
C9 C25 Hg1 124.9(12) . .
C11 C25 Hg1 119.7(11) . .
C20 C26 C4A 115.0(14) . .
C20 C26 Hg2 121.8(12) . 1_645
C4A C26 Hg2 123.2(10) . 1_645
C7 N1 C6 115.9(11) . .
C7 N1 Cu2 127.1(10) . .
C6 N1 Cu2 116.9(8) . .
C0AA N2 Cu1 116.4(8) . .
C18 N3 Cu2 114.7(9) . .
C12 N4 C10 117.4(12) . .
C12 N4 Cu1 121.5(10) . 4_575
C10 N4 Cu1 120.6(8) . 4_575
C15 N5 C2AA 116.1(13) . .
C15 N5 Cu2 121.2(9) . .
C2AA N5 Cu2 122.7(10) . .
C4AA N6 C21 118.7(12) . .
C4AA N6 Cu1 121.8(9) . .
C21 N6 Cu1 119.6(9) . .
C23 O1 Cu1 123.4(9) . .
C23 O1 Cu2 131.2(9) . .
Cu1 O1 Cu2 103.6(4) . .
C1A O2 Cu2 124.1(5) . .
C1A O2 Cu1 130.6(5) . .
Cu2 O2 Cu1 102.5(4) . .
O1 Cu1 O2 76.7(3) . .
O1 Cu1 N6 167.6(4) . .
O2 Cu1 N6 95.3(4) . .
O1 Cu1 N2 93.8(2) . .
O2 Cu1 N2 158.8(2) . .
N6 Cu1 N2 90.5(3) . .
O1 Cu1 N4 93.0(3) . 4_576
O2 Cu1 N4 94.7(4) . 4_576
N6 Cu1 N4 97.1(4) . 4_576
N2 Cu1 N4 104.8(3) . 4_576
O1 Cu1 Cu2 38.7(2) . .
O2 Cu1 Cu2 38.2(2) . .
N6 Cu1 Cu2 133.1(4) . .
N2 Cu1 Cu2 130.43(3) . .
N4 Cu1 Cu2 93.3(3) 4_576 .
O2 Cu2 O1 77.0(3) . .
O2 Cu2 N5 163.4(4) . .
O1 Cu2 N5 95.4(4) . .
O2 Cu2 N3 93.6(4) . .
O1 Cu2 N3 163.7(4) . .
N5 Cu2 N3 90.1(5) . .
O2 Cu2 N1 96.2(4) . .
O1 Cu2 N1 95.5(4) . .
N5 Cu2 N1 99.2(4) . .
N3 Cu2 N1 98.7(5) . .
O2 Cu2 Cu1 39.3(2) . .
O1 Cu2 Cu1 37.7(2) . .
N5 Cu2 Cu1 130.9(3) . .
N3 Cu2 Cu1 131.0(3) . .
N1 Cu2 Cu1 99.1(3) . .
C25 Hg1 C24 177.3(6) . .
C26 Hg2 C14 176.3(7) 1_465 .

loop_
_geom_bond_atom_site_label_1
_geom_bond_atom_site_label_2
_geom_bond_distance
_geom_bond_site_symmetry_2
C0AA C22 1.42(2) .
C0AA N2 1.513(16) .
C1A O2 1.435(8) .
C1A C17 1.520(16) .
C4AA N6 1.300(16) .
C4AA C4A 1.43(2) .
C1AA C14 1.37(2) .
C1AA C15 1.41(2) .
C2AA N5 1.317(17) .
C2AA C13 1.413(19) .
C4A C26 1.41(2) .
C3AA C7 1.358(16) .
C3AA C24 1.38(2) .
C6 N1 1.328(16) .
C6 C5AA 1.351(17) .
C7 N1 1.322(15) .
C5AA C24 1.407(18) .
C9 C10 1.328(17) .
C9 C25 1.351(18) .
C10 N4 1.341(16) .
C11 C25 1.40(2) .
C11 C12 1.436(18) .
C12 N4 1.328(17) .
C13 C14 1.40(2) .
C14 Hg2 2.070(18) .
C15 N5 1.317(16) .
C17 C18 1.44(2) .
C18 N3 1.548(19) .
C20 C26 1.34(2) .
C20 C21 1.44(2) .
C21 N6 1.327(17) .
C22 C23 1.45(2) .
C23 O1 1.371(16) .
C24 Hg1 2.071(13) .
C25 Hg1 2.054(14) .
C26 Hg2 2.010(15) 1_645
N1 Cu2 2.280(10) .
N2 Cu1 2.01270(16) .
N3 Cu2 2.016(12) .
N4 Cu1 2.292(10) 4_575
N5 Cu2 1.987(12) .
N6 Cu1 2.007(11) .
O1 Cu1 1.913(8) .
O1 Cu2 1.952(8) .
O2 Cu2 1.923(8) .
O2 Cu1 1.972(8) .
Cu1 N4 2.292(10) 4_576
Cu1 Cu2 3.0381(16) .
Hg2 C26 2.010(15) 1_465

loop_
_platon_squeeze_void_nr
_platon_squeeze_void_average_x
_platon_squeeze_void_average_y
_platon_squeeze_void_average_z
_platon_squeeze_void_volume
_platon_squeeze_void_count_electrons
1 -0.007 -0.014 0.000 245.4 43.9
2 0.000 0.839 0.250 195.1 46.4
3 0.015 0.086 0.500 245.4 42.8
4 0.000 0.646 0.750 195.3 46.9
5 0.370 0.507 0.486 13.3 0.4
6 0.370 -0.007 0.986 13.2 -0.3
7 0.452 0.590 0.245 12.4 1.0
8 0.452 0.910 0.745 12.3 0.8
9 0.547 0.089 0.255 13.0 0.6
10 0.547 0.410 0.755 12.8 0.5
11 0.629 1.007 0.014 12.9 -0.7
12 0.629 0.493 0.514 12.8 -0.7
